data_7151097
loop_
_publ_author_name
'McGhee, Andrea M.'
'Kizirian, Jean-Claude'
'Procter, David J.'

_publ_section_title
;
 Synthesis and evaluation of a new polymer-supported pseudoephedrine
 auxiliary for asymmetric alkylations on solid phase.
;
_journal_issue 7
_journal_name_full 'Organic &amp; biomolecular chemistry'
_journal_page_first 1021
_journal_page_last 1024
_journal_paper_doi 10.1039/b700477j
_journal_volume 5
_journal_year 2007
_chemical_absolute_configuration syn
_chemical_formula_sum 'C26 H29 N O2'
_chemical_formula_weight 387.50
_chemical_name_systematic
;
?
;
_space_group_IT_number 19
_symmetry_cell_setting orthorhombic
_symmetry_space_group_name_Hall 'P 2ac 2ab'
_symmetry_space_group_name_H-M 'P 21 21 21'
_atom_sites_solution_hydrogens geom
_atom_sites_solution_primary direct
_atom_sites_solution_secondary difmap
_audit_creation_method SHELXL-97
_cell_angle_alpha 90.00
_cell_angle_beta 90.00
_cell_angle_gamma 90.00
_cell_formula_units_Z 4
_cell_length_a 8.4065(12)
_cell_length_b 9.6892(14)
_cell_length_c 26.482(4)
_cell_measurement_reflns_used 5907
_cell_measurement_temperature 100(2)
_cell_measurement_theta_max 26.37
_cell_measurement_theta_min 2.24
_cell_volume 2157.0(5)
_computing_cell_refinement 'Bruker SMART'
_computing_data_collection 'Bruker SMART'
_computing_data_reduction 'Bruker SAINT'
_computing_molecular_graphics 'Bruker SHELXTL'
_computing_publication_material 'Bruker SHELXTL'
_computing_structure_refinement 'SHELXL-97 (Sheldrick, 1997)'
_computing_structure_solution 'SHELXS-97 (Sheldrick, 1990)'
_diffrn_ambient_temperature 100(2)
_diffrn_measured_fraction_theta_full 0.998
_diffrn_measured_fraction_theta_max 0.998
_diffrn_measurement_device_type 'CCD area detector'
_diffrn_measurement_method 'phi and omega scans'
_diffrn_radiation_monochromator graphite
_diffrn_radiation_source 'fine-focus sealed tube'
_diffrn_radiation_type MoK\a
_diffrn_radiation_wavelength 0.71073
_diffrn_reflns_av_R_equivalents 0.0416
_diffrn_reflns_av_sigmaI/netI 0.0357
_diffrn_reflns_limit_h_max 10
_diffrn_reflns_limit_h_min -10
_diffrn_reflns_limit_k_max 12
_diffrn_reflns_limit_k_min -6
_diffrn_reflns_limit_l_max 33
_diffrn_reflns_limit_l_min -29
_diffrn_reflns_number 11625
_diffrn_reflns_theta_full 26.46
_diffrn_reflns_theta_max 26.46
_diffrn_reflns_theta_min 2.24
_exptl_absorpt_coefficient_mu 0.074
_exptl_absorpt_correction_T_max 0.9780
_exptl_absorpt_correction_T_min 0.9567
_exptl_absorpt_correction_type multi-scan
_exptl_absorpt_process_details SADABS
_exptl_crystal_colour colourless
_exptl_crystal_density_diffrn 1.193
_exptl_crystal_density_method 'not measured'
_exptl_crystal_description plate
_exptl_crystal_F_000 832
_exptl_crystal_size_max 0.60
_exptl_crystal_size_mid 0.50
_exptl_crystal_size_min 0.30
_refine_diff_density_max 0.405
_refine_diff_density_min -0.186
_refine_diff_density_rms 0.057
_refine_ls_extinction_method none
_refine_ls_goodness_of_fit_ref 1.177
_refine_ls_hydrogen_treatment constr
_refine_ls_matrix_type full
_refine_ls_number_parameters 265
_refine_ls_number_reflns 2557
_refine_ls_number_restraints 0
_refine_ls_restrained_S_all 1.177
_refine_ls_R_factor_all 0.0487
_refine_ls_R_factor_gt 0.0456
_refine_ls_shift/su_max 0.007
_refine_ls_shift/su_mean 0.001
_refine_ls_structure_factor_coef Fsqd
_refine_ls_weighting_details 'calc w=1/[\s^2^(Fo^2^)+(0.0674P)^2^+0.2932P] where P=(Fo^2^+2Fc^2^)/3'
_refine_ls_weighting_scheme calc
_refine_ls_wR_factor_gt 0.1124
_refine_ls_wR_factor_ref 0.1144
_reflns_number_gt 2402
_reflns_number_total 2557
_reflns_threshold_expression >2sigma(I)
_cod_data_source_file b700477j.txt
_cod_data_source_block s2198abs
_cod_depositor_comments
;
The following automatic conversions were performed:
'_symmetry_cell_setting' value 'Orthorhombic' changed to 'orthorhombic'
according to '/home/saulius/struct/CIF-dictionaries/cif_core.dic'
dictionary named 'cif_core.dic' version 2.4.1 from 2010-06-29.

Automatic conversion script
Id: cif_fix_enum 1527 2010-12-29 10:47:43Z saulius 
;
_cod_original_sg_symbol_H-M P2(1)2(1)2(1)
_cod_database_code 7151097

loop_
_symmetry_equiv_pos_as_xyz
'x, y, z'
'-x+1/2, -y, z+1/2'
'-x, y+1/2, -z+1/2'
'x+1/2, -y+1/2, -z'

loop_
_atom_site_label
_atom_site_type_symbol
_atom_site_fract_x
_atom_site_fract_y
_atom_site_fract_z
_atom_site_U_iso_or_equiv
_atom_site_adp_type
_atom_site_occupancy
_atom_site_symmetry_multiplicity
_atom_site_calc_flag
_atom_site_refinement_flags
_atom_site_disorder_assembly
_atom_site_disorder_group
N1 N 0.3902(2) 0.11284(18) 0.94214(7) 0.0179(4) Uani 1 1 d . . .
O1 O 0.3914(2) 0.12291(16) 1.04665(6) 0.0214(3) Uani 1 1 d . . .
H1 H 0.3094 0.1724 1.0475 0.032 Uiso 1 1 calc R . .
O2 O 0.6326(2) 0.21014(16) 0.95253(6) 0.0231(4) Uani 1 1 d . . .
C1 C 0.3280(3) -0.2523(2) 1.05404(9) 0.0235(5) Uani 1 1 d . . .
H1A H 0.2528 -0.2678 1.0279 0.028 Uiso 1 1 calc R . .
C2 C 0.3639(3) -0.3582(2) 1.08777(9) 0.0260(5) Uani 1 1 d . . .
H2 H 0.3144 -0.4459 1.0843 0.031 Uiso 1 1 calc R . .
C3 C 0.4724(3) -0.3352(2) 1.12637(9) 0.0270(5) Uani 1 1 d . . .
H3 H 0.4949 -0.4063 1.1500 0.032 Uiso 1 1 calc R . .
C4 C 0.5478(3) -0.2087(3) 1.13043(9) 0.0270(5) Uani 1 1 d . . .
H4 H 0.6242 -0.1941 1.1563 0.032 Uiso 1 1 calc R . .
C5 C 0.5123(3) -0.1026(2) 1.09672(8) 0.0219(5) Uani 1 1 d . . .
H5 H 0.5638 -0.0157 1.0999 0.026 Uiso 1 1 calc R . .
C6 C 0.4012(3) -0.1235(2) 1.05829(8) 0.0187(4) Uani 1 1 d . . .
C7 C 0.3548(3) -0.0055(2) 1.02340(8) 0.0182(4) Uani 1 1 d . . .
H7 H 0.2373 -0.0097 1.0176 0.022 Uiso 1 1 calc R . .
C8 C 0.4390(3) -0.0095(2) 0.97156(8) 0.0178(4) Uani 1 1 d . . .
H8 H 0.5559 -0.0016 0.9779 0.021 Uiso 1 1 calc R . .
C9 C 0.4937(3) 0.2185(2) 0.93705(8) 0.0184(4) Uani 1 1 d . . .
C10 C 0.4360(3) 0.3492(2) 0.91089(8) 0.0192(4) Uani 1 1 d . . .
H10 H 0.3362 0.3268 0.8920 0.023 Uiso 1 1 calc R . .
C11 C 0.5624(3) 0.3959(2) 0.87247(8) 0.0217(5) Uani 1 1 d . . .
H11A H 0.6549 0.4340 0.8909 0.026 Uiso 1 1 calc R . .
H11B H 0.5994 0.3146 0.8531 0.026 Uiso 1 1 calc R . .
C12 C 0.5006(3) 0.5035(2) 0.83615(8) 0.0202(5) Uani 1 1 d . . .
C13 C 0.5603(3) 0.6376(2) 0.83607(8) 0.0226(5) Uani 1 1 d . . .
H13 H 0.6405 0.6628 0.8596 0.027 Uiso 1 1 calc R . .
C14 C 0.5039(3) 0.7349(2) 0.80198(9) 0.0252(5) Uani 1 1 d . . .
H14 H 0.5454 0.8261 0.8025 0.030 Uiso 1 1 calc R . .
C15 C 0.3882(3) 0.6999(2) 0.76746(9) 0.0256(5) Uani 1 1 d . . .
H15 H 0.3505 0.7666 0.7441 0.031 Uiso 1 1 calc R . .
C16 C 0.3267(3) 0.5666(3) 0.76695(9) 0.0246(5) Uani 1 1 d . . .
H16 H 0.2465 0.5423 0.7433 0.030 Uiso 1 1 calc R . .
C17 C 0.3825(3) 0.4692(2) 0.80102(8) 0.0224(5) Uani 1 1 d . . .
H17 H 0.3401 0.3783 0.8005 0.027 Uiso 1 1 calc R . .
C18 C 0.4115(3) -0.1424(2) 0.94164(8) 0.0216(5) Uani 1 1 d . . .
H18A H 0.2973 -0.1550 0.9359 0.032 Uiso 1 1 calc R . .
H18B H 0.4530 -0.2211 0.9608 0.032 Uiso 1 1 calc R . .
H18C H 0.4666 -0.1363 0.9091 0.032 Uiso 1 1 calc R . .
C19 C 0.2204(3) 0.1256(2) 0.92770(8) 0.0177(4) Uani 1 1 d . . .
H19A H 0.1764 0.2096 0.9438 0.021 Uiso 1 1 calc R . .
H19B H 0.1620 0.0453 0.9415 0.021 Uiso 1 1 calc R . .
C20 C 0.1893(3) 0.1335(2) 0.87136(8) 0.0179(4) Uani 1 1 d . . .
C21 C 0.0552(3) 0.2050(2) 0.85463(9) 0.0226(5) Uani 1 1 d . . .
H21 H -0.0122 0.2496 0.8784 0.027 Uiso 1 1 calc R . .
C22 C 0.0199(3) 0.2113(3) 0.80371(9) 0.0277(5) Uani 1 1 d . . .
H22 H -0.0710 0.2611 0.7926 0.033 Uiso 1 1 calc R . .
C23 C 0.1160(3) 0.1453(3) 0.76859(9) 0.0278(5) Uani 1 1 d . . .
H23 H 0.0906 0.1490 0.7337 0.033 Uiso 1 1 calc R . .
C24 C 0.2489(3) 0.0743(2) 0.78483(9) 0.0242(5) Uani 1 1 d . . .
H24 H 0.3154 0.0292 0.7610 0.029 Uiso 1 1 calc R . .
C25 C 0.2858(3) 0.0686(2) 0.83597(8) 0.0208(5) Uani 1 1 d . . .
H25 H 0.3778 0.0200 0.8468 0.025 Uiso 1 1 calc R . .
C26 C 0.3966(3) 0.4591(2) 0.95075(9) 0.0222(5) Uani 1 1 d . . .
H26A H 0.3125 0.4246 0.9731 0.033 Uiso 1 1 calc R . .
H26B H 0.3602 0.5435 0.9339 0.033 Uiso 1 1 calc R . .
H26C H 0.4919 0.4794 0.9707 0.033 Uiso 1 1 calc R . .

loop_
_atom_site_aniso_label
_atom_site_aniso_U_11
_atom_site_aniso_U_22
_atom_site_aniso_U_33
_atom_site_aniso_U_23
_atom_site_aniso_U_13
_atom_site_aniso_U_12
N1 0.0189(9) 0.0130(8) 0.0216(9) 0.0010(7) -0.0018(7) -0.0007(8)
O1 0.0228(8) 0.0143(7) 0.0271(8) -0.0039(6) -0.0023(7) 0.0038(7)
O2 0.0205(8) 0.0167(7) 0.0321(8) 0.0043(6) -0.0057(7) -0.0035(7)
C1 0.0230(12) 0.0215(11) 0.0260(11) 0.0002(9) 0.0017(9) 0.0004(10)
C2 0.0296(12) 0.0144(10) 0.0340(12) 0.0024(9) 0.0056(10) 0.0029(10)
C3 0.0324(14) 0.0215(11) 0.0272(12) 0.0082(9) 0.0063(10) 0.0118(11)
C4 0.0262(12) 0.0307(12) 0.0241(11) 0.0022(10) -0.0017(10) 0.0091(11)
C5 0.0210(11) 0.0190(10) 0.0257(11) -0.0008(8) 0.0018(9) 0.0027(10)
C6 0.0174(10) 0.0170(10) 0.0216(10) -0.0002(8) 0.0047(8) 0.0038(9)
C7 0.0172(10) 0.0142(10) 0.0231(10) -0.0009(8) -0.0010(8) -0.0005(9)
C8 0.0187(10) 0.0114(9) 0.0232(10) 0.0018(8) -0.0008(8) -0.0002(9)
C9 0.0213(11) 0.0140(9) 0.0201(10) -0.0016(8) 0.0000(8) 0.0006(9)
C10 0.0214(11) 0.0150(10) 0.0211(10) 0.0005(8) -0.0030(9) -0.0022(9)
C11 0.0244(11) 0.0177(10) 0.0229(10) 0.0016(8) -0.0002(9) 0.0002(10)
C12 0.0227(11) 0.0175(10) 0.0205(10) -0.0006(8) 0.0025(9) 0.0017(10)
C13 0.0273(12) 0.0186(10) 0.0217(10) -0.0022(9) 0.0022(9) -0.0032(10)
C14 0.0332(13) 0.0163(10) 0.0260(11) 0.0001(8) 0.0069(10) -0.0009(10)
C15 0.0310(13) 0.0217(11) 0.0242(11) 0.0059(9) 0.0038(10) 0.0074(11)
C16 0.0234(12) 0.0251(12) 0.0254(11) -0.0005(9) -0.0025(10) 0.0030(10)
C17 0.0242(12) 0.0178(10) 0.0252(11) -0.0010(8) 0.0015(9) -0.0009(10)
C18 0.0266(12) 0.0129(9) 0.0253(11) 0.0002(8) -0.0014(9) 0.0008(9)
C19 0.0166(10) 0.0139(10) 0.0227(10) 0.0009(8) 0.0002(8) -0.0015(9)
C20 0.0180(10) 0.0115(9) 0.0242(10) -0.0001(8) -0.0008(8) -0.0047(9)
C21 0.0217(11) 0.0181(10) 0.0281(11) -0.0006(9) -0.0014(9) -0.0005(10)
C22 0.0248(12) 0.0271(12) 0.0311(12) 0.0015(10) -0.0073(10) -0.0008(11)
C23 0.0343(13) 0.0271(12) 0.0220(10) 0.0005(9) -0.0063(10) -0.0080(12)
C24 0.0316(13) 0.0182(11) 0.0227(11) -0.0021(9) 0.0043(10) -0.0041(10)
C25 0.0216(11) 0.0154(10) 0.0255(11) 0.0002(8) 0.0004(10) 0.0011(9)
C26 0.0218(12) 0.0169(10) 0.0278(11) -0.0018(9) -0.0006(10) 0.0001(9)

loop_
_atom_type_symbol
_atom_type_description
_atom_type_scat_dispersion_real
_atom_type_scat_dispersion_imag
_atom_type_scat_source
C C 0.0033 0.0016 'International Tables Vol C Tables 4.2.6.8 and 6.1.1.4'
H H 0.0000 0.0000 'International Tables Vol C Tables 4.2.6.8 and 6.1.1.4'
N N 0.0061 0.0033 'International Tables Vol C Tables 4.2.6.8 and 6.1.1.4'
O O 0.0106 0.0060 'International Tables Vol C Tables 4.2.6.8 and 6.1.1.4'

loop_
_geom_angle_atom_site_label_1
_geom_angle_atom_site_label_2
_geom_angle_atom_site_label_3
_geom_angle
_geom_angle_site_symmetry_1
_geom_angle_site_symmetry_3
_geom_angle_publ_flag
C9 N1 C8 118.85(19) . . ?
C9 N1 C19 122.09(18) . . ?
C8 N1 C19 118.05(18) . . ?
C7 O1 H1 109.5 . . ?
C2 C1 C6 120.7(2) . . ?
C2 C1 H1A 119.6 . . ?
C6 C1 H1A 119.6 . . ?
C3 C2 C1 119.7(2) . . ?
C3 C2 H2 120.1 . . ?
C1 C2 H2 120.1 . . ?
C4 C3 C2 120.0(2) . . ?
C4 C3 H3 120.0 . . ?
C2 C3 H3 120.0 . . ?
C3 C4 C5 120.3(2) . . ?
C3 C4 H4 119.8 . . ?
C5 C4 H4 119.8 . . ?
C6 C5 C4 120.2(2) . . ?
C6 C5 H5 119.9 . . ?
C4 C5 H5 119.9 . . ?
C5 C6 C1 118.9(2) . . ?
C5 C6 C7 120.3(2) . . ?
C1 C6 C7 120.6(2) . . ?
O1 C7 C6 109.83(17) . . ?
O1 C7 C8 107.93(17) . . ?
C6 C7 C8 113.77(18) . . ?
O1 C7 H7 108.4 . . ?
C6 C7 H7 108.4 . . ?
C8 C7 H7 108.4 . . ?
N1 C8 C18 111.15(17) . . ?
N1 C8 C7 108.74(17) . . ?
C18 C8 C7 114.35(18) . . ?
N1 C8 H8 107.4 . . ?
C18 C8 H8 107.4 . . ?
C7 C8 H8 107.4 . . ?
O2 C9 N1 121.6(2) . . ?
O2 C9 C10 120.3(2) . . ?
N1 C9 C10 118.10(19) . . ?
C9 C10 C26 109.43(17) . . ?
C9 C10 C11 108.97(19) . . ?
C26 C10 C11 113.57(18) . . ?
C9 C10 H10 108.2 . . ?
C26 C10 H10 108.2 . . ?
C11 C10 H10 108.2 . . ?
C12 C11 C10 112.70(19) . . ?
C12 C11 H11A 109.1 . . ?
C10 C11 H11A 109.1 . . ?
C12 C11 H11B 109.1 . . ?
C10 C11 H11B 109.1 . . ?
H11A C11 H11B 107.8 . . ?
C13 C12 C17 118.4(2) . . ?
C13 C12 C11 121.4(2) . . ?
C17 C12 C11 120.2(2) . . ?
C14 C13 C12 120.8(2) . . ?
C14 C13 H13 119.6 . . ?
C12 C13 H13 119.6 . . ?
C15 C14 C13 120.3(2) . . ?
C15 C14 H14 119.8 . . ?
C13 C14 H14 119.8 . . ?
C14 C15 C16 119.8(2) . . ?
C14 C15 H15 120.1 . . ?
C16 C15 H15 120.1 . . ?
C17 C16 C15 120.0(2) . . ?
C17 C16 H16 120.0 . . ?
C15 C16 H16 120.0 . . ?
C16 C17 C12 120.7(2) . . ?
C16 C17 H17 119.7 . . ?
C12 C17 H17 119.7 . . ?
C8 C18 H18A 109.5 . . ?
C8 C18 H18B 109.5 . . ?
H18A C18 H18B 109.5 . . ?
C8 C18 H18C 109.5 . . ?
H18A C18 H18C 109.5 . . ?
H18B C18 H18C 109.5 . . ?
N1 C19 C20 115.11(18) . . ?
N1 C19 H19A 108.5 . . ?
C20 C19 H19A 108.5 . . ?
N1 C19 H19B 108.5 . . ?
C20 C19 H19B 108.5 . . ?
H19A C19 H19B 107.5 . . ?
C25 C20 C21 118.8(2) . . ?
C25 C20 C19 122.7(2) . . ?
C21 C20 C19 118.5(2) . . ?
C22 C21 C20 120.3(2) . . ?
C22 C21 H21 119.8 . . ?
C20 C21 H21 119.8 . . ?
C21 C22 C23 120.6(2) . . ?
C21 C22 H22 119.7 . . ?
C23 C22 H22 119.7 . . ?
C24 C23 C22 119.5(2) . . ?
C24 C23 H23 120.3 . . ?
C22 C23 H23 120.3 . . ?
C23 C24 C25 120.2(2) . . ?
C23 C24 H24 119.9 . . ?
C25 C24 H24 119.9 . . ?
C24 C25 C20 120.6(2) . . ?
C24 C25 H25 119.7 . . ?
C20 C25 H25 119.7 . . ?
C10 C26 H26A 109.5 . . ?
C10 C26 H26B 109.5 . . ?
H26A C26 H26B 109.5 . . ?
C10 C26 H26C 109.5 . . ?
H26A C26 H26C 109.5 . . ?
H26B C26 H26C 109.5 . . ?

loop_
_geom_bond_atom_site_label_1
_geom_bond_atom_site_label_2
_geom_bond_distance
_geom_bond_site_symmetry_2
_geom_bond_publ_flag
N1 C9 1.350(3) . ?
N1 C8 1.477(3) . ?
N1 C19 1.483(3) . ?
O1 C7 1.422(3) . ?
O1 H1 0.8400 . ?
O2 C9 1.241(3) . ?
C1 C2 1.394(3) . ?
C1 C6 1.396(3) . ?
C1 H1A 0.9500 . ?
C2 C3 1.388(4) . ?
C2 H2 0.9500 . ?
C3 C4 1.385(4) . ?
C3 H3 0.9500 . ?
C4 C5 1.394(3) . ?
C4 H4 0.9500 . ?
C5 C6 1.396(3) . ?
C5 H5 0.9500 . ?
C6 C7 1.521(3) . ?
C7 C8 1.545(3) . ?
C7 H7 1.0000 . ?
C8 C18 1.530(3) . ?
C8 H8 1.0000 . ?
C9 C10 1.523(3) . ?
C10 C26 1.536(3) . ?
C10 C11 1.539(3) . ?
C10 H10 1.0000 . ?
C11 C12 1.511(3) . ?
C11 H11A 0.9900 . ?
C11 H11B 0.9900 . ?
C12 C13 1.393(3) . ?
C12 C17 1.400(3) . ?
C13 C14 1.389(3) . ?
C13 H13 0.9500 . ?
C14 C15 1.377(4) . ?
C14 H14 0.9500 . ?
C15 C16 1.392(4) . ?
C15 H15 0.9500 . ?
C16 C17 1.387(3) . ?
C16 H16 0.9500 . ?
C17 H17 0.9500 . ?
C18 H18A 0.9800 . ?
C18 H18B 0.9800 . ?
C18 H18C 0.9800 . ?
C19 C20 1.517(3) . ?
C19 H19A 0.9900 . ?
C19 H19B 0.9900 . ?
C20 C25 1.390(3) . ?
C20 C21 1.395(3) . ?
C21 C22 1.382(3) . ?
C21 H21 0.9500 . ?
C22 C23 1.388(4) . ?
C22 H22 0.9500 . ?
C23 C24 1.381(4) . ?
C23 H23 0.9500 . ?
C24 C25 1.390(3) . ?
C24 H24 0.9500 . ?
C25 H25 0.9500 . ?
C26 H26A 0.9800 . ?
C26 H26B 0.9800 . ?
C26 H26C 0.9800 . ?

loop_
_geom_hbond_atom_site_label_D
_geom_hbond_atom_site_label_H
_geom_hbond_atom_site_label_A
_geom_hbond_distance_DH
_geom_hbond_distance_HA
_geom_hbond_distance_DA
_geom_hbond_angle_DHA
_geom_hbond_site_symmetry_A
O1 H1 O2 0.84 1.87 2.711(2) 177.0 4_457

loop_
_geom_torsion_atom_site_label_1
_geom_torsion_atom_site_label_2
_geom_torsion_atom_site_label_3
_geom_torsion_atom_site_label_4
_geom_torsion
_geom_torsion_site_symmetry_1
_geom_torsion_site_symmetry_2
_geom_torsion_site_symmetry_3
_geom_torsion_site_symmetry_4
_geom_torsion_publ_flag
C6 C1 C2 C3 0.7(4) . . . . ?
C1 C2 C3 C4 -1.8(4) . . . . ?
C2 C3 C4 C5 1.8(4) . . . . ?
C3 C4 C5 C6 -0.6(4) . . . . ?
C4 C5 C6 C1 -0.5(3) . . . . ?
C4 C5 C6 C7 176.3(2) . . . . ?
C2 C1 C6 C5 0.4(3) . . . . ?
C2 C1 C6 C7 -176.4(2) . . . . ?
C5 C6 C7 O1 -20.8(3) . . . . ?
C1 C6 C7 O1 156.0(2) . . . . ?
C5 C6 C7 C8 100.3(2) . . . . ?
C1 C6 C7 C8 -82.9(3) . . . . ?
C9 N1 C8 C18 -128.6(2) . . . . ?
C19 N1 C8 C18 62.6(2) . . . . ?
C9 N1 C8 C7 104.6(2) . . . . ?
C19 N1 C8 C7 -64.1(2) . . . . ?
O1 C7 C8 N1 -55.3(2) . . . . ?
C6 C7 C8 N1 -177.46(18) . . . . ?
O1 C7 C8 C18 179.81(18) . . . . ?
C6 C7 C8 C18 57.7(3) . . . . ?
C8 N1 C9 O2 6.5(3) . . . . ?
C19 N1 C9 O2 174.8(2) . . . . ?
C8 N1 C9 C10 -174.32(17) . . . . ?
C19 N1 C9 C10 -6.0(3) . . . . ?
O2 C9 C10 C26 -79.6(3) . . . . ?
N1 C9 C10 C26 101.2(2) . . . . ?
O2 C9 C10 C11 45.1(3) . . . . ?
N1 C9 C10 C11 -134.1(2) . . . . ?
C9 C10 C11 C12 166.32(18) . . . . ?
C26 C10 C11 C12 -71.4(2) . . . . ?
C10 C11 C12 C13 114.2(2) . . . . ?
C10 C11 C12 C17 -66.8(3) . . . . ?
C17 C12 C13 C14 0.0(3) . . . . ?
C11 C12 C13 C14 179.1(2) . . . . ?
C12 C13 C14 C15 -0.3(4) . . . . ?
C13 C14 C15 C16 0.4(4) . . . . ?
C14 C15 C16 C17 -0.3(4) . . . . ?
C15 C16 C17 C12 0.0(4) . . . . ?
C13 C12 C17 C16 0.1(3) . . . . ?
C11 C12 C17 C16 -178.9(2) . . . . ?
C9 N1 C19 C20 70.9(3) . . . . ?
C8 N1 C19 C20 -120.70(19) . . . . ?
N1 C19 C20 C25 30.8(3) . . . . ?
N1 C19 C20 C21 -151.4(2) . . . . ?
C25 C20 C21 C22 -0.2(3) . . . . ?
C19 C20 C21 C22 -178.1(2) . . . . ?
C20 C21 C22 C23 0.7(4) . . . . ?
C21 C22 C23 C24 -0.7(4) . . . . ?
C22 C23 C24 C25 0.2(4) . . . . ?
C23 C24 C25 C20 0.3(3) . . . . ?
C21 C20 C25 C24 -0.3(3) . . . . ?
C19 C20 C25 C24 177.5(2) . . . . ?

loop_
_cod_related_entry_id
_cod_related_entry_database
_cod_related_entry_code
1 ChemSpider 17272456
